data_2108899
loop_
_publ_author_name
'Kleemiss, Florian'
'Puylaert, Pim'
'Duvinage, Daniel'
'Fugel, Malte'
'Sugimoto, Kunihisa'
'Beckmann, Jens'
'Grabowsky, Simon'

_publ_section_title
;
 Ibuprofen and sila-ibuprofen: polarization effects in the crystal and
 enzyme environments
;
_journal_issue 6
_journal_name_full 'Acta Crystallographica Section B'
_journal_page_first 892
_journal_page_last 905
_journal_paper_doi 10.1107/S2052520621009379
_journal_volume 77
_journal_year 2021
_chemical_absolute_configuration rm
_chemical_formula_moiety 'C6 H15 N4 O2, C13 H17 O2'
_chemical_formula_sum 'C19 H32 N4 O4'
_chemical_formula_weight 380.490
_space_group_crystal_system orthorhombic
_space_group_IT_number 19
_space_group_name_Hall 'P 2ac 2ab'
_space_group_name_H-M_alt 'P 21 21 21'
_symmetry_Int_Tables_number 19
_audit_creation_date 2020-09-22
_audit_creation_method
;
Olex2 1.3-dev
(compiled 2020.07.16 svn.rf55b3278 for OlexSys, GUI svn.r6014)
;
_cell_angle_alpha 90
_cell_angle_beta 90
_cell_angle_gamma 90
_cell_formula_units_Z 8
_cell_length_a 9.3033(6)
_cell_length_b 14.8134(10)
_cell_length_c 29.664(2)
_cell_measurement_reflns_used 9688
_cell_measurement_temperature 100.01
_cell_measurement_theta_max 26.45
_cell_measurement_theta_min 2.58
_cell_volume 4088.1(5)
_computing_molecular_graphics 'Olex2 1.3-dev (Dolomanov et al., 2009)'
_computing_publication_material 'Olex2 1.3-dev (Dolomanov et al., 2009)'
_computing_structure_refinement 'olex2.refine 1.3-dev (Bourhis et al., 2015)'
_computing_structure_solution 'SHELXT 2014/5 (Sheldrick, 2014)'
_diffrn_ambient_temperature 100.01
_diffrn_measured_fraction_theta_full 0.9959
_diffrn_measured_fraction_theta_max 0.9959
_diffrn_measurement_device_type 'Bruker APEX-II CCD'
_diffrn_measurement_method '\f and \w scans'
_diffrn_radiation_type 'Mo K\a'
_diffrn_radiation_wavelength 0.71073
_diffrn_reflns_av_R_equivalents 0.0887
_diffrn_reflns_av_unetI/netI 0.0799
_diffrn_reflns_Laue_measured_fraction_full 0.9959
_diffrn_reflns_Laue_measured_fraction_max 0.9959
_diffrn_reflns_limit_h_max 11
_diffrn_reflns_limit_h_min -11
_diffrn_reflns_limit_k_max 18
_diffrn_reflns_limit_k_min -18
_diffrn_reflns_limit_l_max 37
_diffrn_reflns_limit_l_min -37
_diffrn_reflns_number 51814
_diffrn_reflns_point_group_measured_fraction_full 0.9967
_diffrn_reflns_point_group_measured_fraction_max 0.9967
_diffrn_reflns_theta_full 20.8125
_diffrn_reflns_theta_max 20.81
_diffrn_reflns_theta_min 2.29
_diffrn_standards_number 0
_exptl_absorpt_coefficient_mu 0.087
_exptl_absorpt_correction_type none
_exptl_crystal_colour colourless
_exptl_crystal_density_diffrn 1.236
_exptl_crystal_description block
_exptl_crystal_F_000 1648.774
_exptl_crystal_size_max 0.162
_exptl_crystal_size_mid 0.158
_exptl_crystal_size_min 0.106
_refine_diff_density_max 0.5813
_refine_diff_density_min -0.4758
_refine_diff_density_rms 0.1162
_refine_ls_abs_structure_details 'Flack, H. D. (1983). Acta Cryst. A39, 876-881.'
_refine_ls_abs_structure_Flack -0(3)
_refine_ls_d_res_high 1.0002
_refine_ls_d_res_low 8.8770
_refine_ls_goodness_of_fit_ref 1.0522
_refine_ls_hydrogen_treatment constr
_refine_ls_matrix_type full
_refine_ls_number_constraints 116
_refine_ls_number_parameters 511
_refine_ls_number_reflns 4263
_refine_ls_number_restraints 770
_refine_ls_restrained_S_all 0.9585
_refine_ls_R_factor_all 0.1039
_refine_ls_R_factor_gt 0.1009
_refine_ls_shift/su_max 0.0002
_refine_ls_shift/su_mean 0.0000
_refine_ls_structure_factor_coef Fsqd
_refine_ls_weighting_details 'w=1/[\s^2^(Fo^2^)+(0.0000P)^2^+50.3900P] where P=(Fo^2^+2Fc^2^)/3'
_refine_ls_weighting_scheme calc
_refine_ls_wR_factor_gt 0.2093
_refine_ls_wR_factor_ref 0.2110
_reflns_Friedel_coverage 0.998
_reflns_limit_h_max 9
_reflns_limit_h_min -9
_reflns_limit_k_max 14
_reflns_limit_k_min -14
_reflns_limit_l_max 29
_reflns_limit_l_min -29
_reflns_number_gt 4097
_reflns_number_total 4263
_reflns_threshold_expression I>=2u(I)
_cod_data_source_file px5037sup1.cif
_cod_data_source_block ibu_arg
_cod_original_sg_symbol_Hall ' P 2ac 2ab'
_cod_database_code 2108899
_olex2_refinement_description
;
1. Fixed Uiso
 At 1.2 times of:
  All C(H) groups, All C(H,H) groups, All N(H) groups, All N(H,H) groups, All
  N(H,H,H) groups
 At 1.5 times of:
  All C(H,H,H) groups
2. Restrained distances
 C01H-C01I \\sim C2-C01J
 with sigma of 0.02
 C01J-C3 \\sim C01K-C3
 with sigma of 0.04
 C2-C3 \\sim C2A-C3
 with sigma of 0.02
 C2-C01J \\sim C2A-C01K
 with sigma of 0.02
3. Uiso/Uaniso restraints and constraints
Uanis(C00S) \\sim Ueq, Uanis(O001) \\sim Ueq, Uanis(C00F) \\sim Ueq,
Uanis(O002) \\sim Ueq, Uanis(C00O) \\sim Ueq, Uanis(N00E) \\sim Ueq,
Uanis(C00R) \\sim Ueq, Uanis(C00L) \\sim Ueq, Uanis(N00H) \\sim Ueq,
Uanis(C00J) \\sim Ueq, Uanis(N00D) \\sim Ueq, Uanis(N00G) \\sim Ueq,
Uanis(C00Q) \\sim Ueq, Uanis(O003) \\sim Ueq, Uanis(C00I) \\sim Ueq,
Uanis(O005) \\sim Ueq, Uanis(C00M) \\sim Ueq, Uanis(N008) \\sim Ueq,
Uanis(C00U) \\sim Ueq, Uanis(C00P) \\sim Ueq, Uanis(N00B) \\sim Ueq,
Uanis(C00K) \\sim Ueq, Uanis(N00A) \\sim Ueq, Uanis(N00C) \\sim Ueq: with sigma
of 0.01 and sigma for terminal atoms of 0.02
Uanis(C0) \\sim Ueq, Uanis(O0) \\sim Ueq, Uanis(C20) \\sim Ueq, Uanis(C2) \\sim
Ueq, Uanis(O1) \\sim Ueq, Uanis(C2A) \\sim Ueq, Uanis(C01J) \\sim Ueq,
Uanis(C3) \\sim Ueq, Uanis(C01K) \\sim Ueq, Uanis(C4) \\sim Ueq, Uanis(C5)
\\sim Ueq, Uanis(C6) \\sim Ueq, Uanis(C7) \\sim Ueq, Uanis(C8) \\sim Ueq,
Uanis(C9) \\sim Ueq, Uanis(C10) \\sim Ueq, Uanis(C11) \\sim Ueq, Uanis(C14)
\\sim Ueq, Uanis(C01H) \\sim Ueq, Uanis(C01I) \\sim Ueq, Uanis(C12) \\sim Ueq,
Uanis(C13A) \\sim Ueq, Uanis(C16) \\sim Ueq, Uanis(C17) \\sim Ueq, Uanis(O2)
\\sim Ueq, Uanis(O3) \\sim Ueq, Uanis(C15) \\sim Ueq, Uanis(C18) \\sim Ueq,
Uanis(C19) \\sim Ueq, Uanis(C1A) \\sim Ueq, Uanis(C1B) \\sim Ueq, Uanis(C1C)
\\sim Ueq, Uanis(C00{) \\sim Ueq, Uanis(C1D) \\sim Ueq: with sigma of 0.025 and
sigma for terminal atoms of 0.05
4. Rigid body (RIGU) restrains
 C00U, O003, C00I, O005, C00M, N008, C00P, C00Q, N00B, C00K, N00A, N00C
 with sigma for 1-2 distances of 0.001 and sigma for 1-3 distances of 0.001
 C00S, O001, C00F, O002, C00O, N00E, C00R, C00L, N00H, C00J, N00D, N00G
 with sigma for 1-2 distances of 0.001 and sigma for 1-3 distances of 0.001
 C12, C01H, C01I, C13A, C14, C16, C17, O2, O3, C15, C18, C19, C1A, C1B, C1C,
 C00{, C1D
 with sigma for 1-2 distances of 0.001 and sigma for 1-3 distances of 0.001
 C3, O0, C20, C2A, C2, O1, C01K, C01J, C4, C5, C6, C7, C0, C8, C9, C10, C11
 with sigma for 1-2 distances of 0.001 and sigma for 1-3 distances of 0.001
5. Others
 Sof(C14)=Sof(H14)=Sof(C15)=Sof(H15a)=Sof(H15b)=Sof(H15c)=1-FVAR(1)
 Sof(C01H)=Sof(H01H)=Sof(C01I)=Sof(H01a)=Sof(H01b)=Sof(H01c)=FVAR(1)
 Sof(C01K)=Sof(H01g)=Sof(H01i)=Sof(H01j)=Sof(C2A)=Sof(H2A)=1-FVAR(2)
 Sof(C2)=Sof(H2)=Sof(C01J)=Sof(H01d)=Sof(H01e)=Sof(H01f)=FVAR(2)
6.a Ternary CH refined with riding coordinates:
 C00M(H00z), C00O(H00O), C01H(H01H), C2(H2), C9(H9), C14(H14), C1C(H1C),
 C2A(H2A)
6.b Secondary CH2 refined with riding coordinates:
 C00L(H00l,H00m), C00P(H00,H), C00Q(H1,Hb), C00R(H00n,H00p), C00S(H00q,H00r),
 C00U(H3,Ha), C8(H8a,H8b), C1B(H1Ba,H1Bb)
6.c Aromatic/amide H refined with riding coordinates:
 N00B(H00x), N00H(H00k), C7(H7), C6(H6), C4(H4), C5(H5), C18(H18), C16(H16),
 C17(H17), C19(H19)
6.d Fitted hexagon refined as free rotating group:
 C7(C0,C6,C4,C3,C5), C18(C16,C12,C17,C19,C1A)
6.e X=CH2 refined with riding coordinates:
 N00A(H00v,H00w), N00C(H00y,Hc), N00D(H00d,H00e), N00G(H00i,H00j)
6.f Idealised Me refined as rotating group:
 N008(H00s,H00t,H00u), N00E(H00f,H00g,H00h), C01I(H01a,H01b,H01c), C01J(H01d,
 H01e,H01f), C10(H10a,H10b,H10c), C11(H11a,H11b,H11c), C15(H15a,H15b,H15c),
 C00{(H00a,H00b,H00c), C1D(H1Da,H1Db,H1Dc), C01K(H01g,H01i,H01j)
;
_olex2_submission_special_instructions 'No special instructions were received'

loop_
_space_group_symop_id
_space_group_symop_operation_xyz
1 x,y,z
2 x+1/2,-y+1/2,-z
3 -x,y+1/2,-z+1/2
4 -x+1/2,-y,z+1/2

loop_
_atom_site_label
_atom_site_type_symbol
_atom_site_fract_x
_atom_site_fract_y
_atom_site_fract_z
_atom_site_U_iso_or_equiv
_atom_site_adp_type
_atom_site_occupancy
_atom_site_refinement_flags_posn
_atom_site_refinement_flags_adp
_atom_site_disorder_group
O001 O 0.8327(5) 0.7123(3) -0.03866(17) 0.0109(12) Uani 1.000000 . U .
O002 O 1.0530(5) 0.7581(3) -0.05750(16) 0.0085(11) Uani 1.000000 . U .
O003 O 0.6988(6) 0.7113(4) 0.54092(18) 0.0157(13) Uani 1.000000 . U .
O005 O 0.4757(6) 0.7550(4) 0.55739(17) 0.0145(13) Uani 1.000000 . U .
N008 N 0.4484(7) 0.8706(4) 0.4924(2) 0.0118(14) Uani 1.000000 . U .
H00s H 0.452(2) 0.919(2) 0.4676(11) 0.0142(17) Uiso 1.000000 GR . .
H00t H 0.3657(9) 0.8266(7) 0.4861(17) 0.0142(17) Uiso 1.000000 GR . .
H00u H 0.432(3) 0.901(3) 0.5230(6) 0.0142(17) Uiso 1.000000 GR . .
N00A N 0.3525(7) 0.4137(4) 0.4179(2) 0.0178(15) Uani 1.000000 . U .
H00v H 0.2468(7) 0.4304(4) 0.4143(2) 0.0213(19) Uiso 1.000000 R . .
H00w H 0.3809(7) 0.3492(4) 0.4260(2) 0.0213(19) Uiso 1.000000 R . .
N00B N 0.4090(7) 0.5598(4) 0.4014(2) 0.0099(12) Uani 1.000000 . U .
H00x H 0.3038(7) 0.5693(4) 0.3925(2) 0.0118(14) Uiso 1.000000 R . .
N00C N 0.5905(7) 0.4517(4) 0.4153(2) 0.0085(13) Uani 1.000000 . U .
H00y H 0.6162(7) 0.3862(4) 0.4221(2) 0.0102(16) Uiso 1.000000 R . .
Hc H 0.6699(7) 0.4983(4) 0.4109(2) 0.0102(16) Uiso 1.000000 R . .
N00D N 0.8813(7) 0.4532(4) 0.0832(2) 0.0170(15) Uani 1.000000 . U .
H00d H 0.8551(7) 0.3887(4) 0.0744(2) 0.0204(18) Uiso 1.000000 R . .
H00e H 0.8033(7) 0.5014(4) 0.0850(2) 0.0204(18) Uiso 1.000000 R . .
N00E N 1.0837(7) 0.8750(4) 0.0070(2) 0.0108(14) Uani 1.000000 . U .
H00f H 1.105(3) 0.898(3) -0.0249(4) 0.0130(16) Uiso 1.000000 GR . .
H00g H 1.0764(19) 0.928(2) 0.0288(13) 0.0130(16) Uiso 1.000000 GR . .
H00h H 1.1650(11) 0.8329(10) 0.0171(16) 0.0130(16) Uiso 1.000000 GR . .
C00F C 0.9440(8) 0.7602(5) -0.0346(3) 0.0082(14) Uani 1.000000 . U .
N00G N 1.1210(7) 0.4117(4) 0.0899(2) 0.0183(15) Uani 1.000000 . U .
H00i H 1.2246(7) 0.4278(4) 0.0977(2) 0.0220(19) Uiso 1.000000 R . .
H00j H 1.0958(7) 0.3475(4) 0.0801(2) 0.0220(19) Uiso 1.000000 R . .
N00H N 1.0513(7) 0.5582(4) 0.1049(2) 0.0141(12) Uani 1.000000 . U .
H00k H 1.1493(7) 0.5664(4) 0.1201(2) 0.0169(15) Uiso 1.000000 R . .
C00I C 0.5886(9) 0.7576(5) 0.5332(3) 0.0117(14) Uani 1.000000 . U .
C00J C 1.0185(9) 0.4745(5) 0.0923(3) 0.0128(15) Uani 1.000000 . U .
C00K C 0.4536(8) 0.4762(5) 0.4120(2) 0.0059(14) Uani 1.000000 . U .
C00L C 0.9647(9) 0.6398(5) 0.0999(3) 0.0136(16) Uani 1.000000 . U .
H00l H 0.8501(9) 0.6216(5) 0.0988(3) 0.0163(19) Uiso 1.000000 R . .
H00m H 0.9818(9) 0.6843(5) 0.1290(3) 0.0163(19) Uiso 1.000000 R . .
C00M C 0.5876(9) 0.8200(5) 0.4932(2) 0.0121(11) Uani 1.000000 . U .
H00z H 0.6766(9) 0.8684(5) 0.4965(2) 0.0145(13) Uiso 1.000000 R . .
C00O C 0.9462(8) 0.8248(5) 0.0068(3) 0.0080(11) Uani 1.000000 . U .
H00O H 0.8592(8) 0.8742(5) 0.0022(3) 0.0095(13) Uiso 1.000000 R . .
C00P C 0.5133(9) 0.6805(6) 0.4483(3) 0.0153(18) Uani 1.000000 . U .
H00 H 0.4043(9) 0.6986(6) 0.4595(3) 0.018(2) Uiso 1.000000 R . .
H H 0.5564(9) 0.6310(6) 0.4724(3) 0.018(2) Uiso 1.000000 R . .
C00Q C 0.5033(8) 0.6361(5) 0.4021(3) 0.0097(15) Uani 1.000000 . U .
H1 H 0.6113(8) 0.6145(5) 0.3916(3) 0.0117(17) Uiso 1.000000 R . .
Hb H 0.4650(8) 0.6863(5) 0.3775(3) 0.0117(17) Uiso 1.000000 R . .
C00R C 1.0051(8) 0.6890(5) 0.0571(3) 0.0064(16) Uani 1.000000 . U .
H00n H 0.9889(8) 0.6439(5) 0.0281(3) 0.008(2) Uiso 1.000000 R . .
H00p H 1.1197(8) 0.7071(5) 0.0584(3) 0.008(2) Uiso 1.000000 R . .
C00S C 0.9166(8) 0.7735(5) 0.0507(2) 0.0072(13) Uani 1.000000 . U .
H00q H 0.8021(8) 0.7551(5) 0.0516(2) 0.0087(15) Uiso 1.000000 R . .
H00r H 0.9370(8) 0.8192(5) 0.0792(2) 0.0087(15) Uiso 1.000000 R . .
C00U C 0.6078(9) 0.7653(5) 0.4496(2) 0.0123(13) Uani 1.000000 . U .
H3 H 0.5814(9) 0.8083(5) 0.4205(2) 0.0147(16) Uiso 1.000000 R . .
Ha H 0.7212(9) 0.7453(5) 0.4466(2) 0.0147(16) Uiso 1.000000 R . .
C01H C -0.0599(16) 0.5028(11) 0.3560(4) 0.0220(12) Uani 0.687(12) D U 1
H01H H -0.1207(16) 0.4393(11) 0.3547(4) 0.0263(15) Uiso 0.687(12) R . 1
C01I C 0.0780(15) 0.4899(10) 0.3315(4) 0.027(3) Uani 0.687(12) D U 1
H01a H 0.0563(16) 0.464(5) 0.2980(10) 0.041(4) Uiso 0.687(12) GR . 1
H01b H 0.134(4) 0.5540(14) 0.329(2) 0.041(4) Uiso 0.687(12) GR . 1
H01c H 0.145(4) 0.442(4) 0.3497(15) 0.041(4) Uiso 0.687(12) GR . 1
O0 O 0.6036(6) 0.5221(4) 0.07150(19) 0.0205(13) Uani 1.000000 . U .
C2 C 0.508(2) 0.5363(13) 0.1424(6) 0.0247(13) Uani 0.528(14) D U 1
H2 H 0.603(2) 0.5794(13) 0.1478(6) 0.0297(16) Uiso 0.528(14) R . 1
O1 O 0.3698(6) 0.5152(4) 0.0722(2) 0.0306(15) Uani 1.000000 . U .
C01J C 0.537(2) 0.4452(11) 0.1596(6) 0.028(3) Uani 0.528(14) D U 1
H01d H 0.575(11) 0.4496(12) 0.1941(14) 0.041(4) Uiso 0.528(14) GR . 1
H01e H 0.439(3) 0.405(2) 0.158(3) 0.041(4) Uiso 0.528(14) GR . 1
H01f H 0.619(9) 0.413(3) 0.139(2) 0.041(4) Uiso 0.528(14) GR . 1
C7 C 0.1954(6) 0.6046(4) 0.22207(18) 0.036(2) Uani 1.000000 . U .
H7 H 0.1317(6) 0.5789(4) 0.24944(18) 0.043(3) Uiso 1.000000 R . .
C0 C 0.1827(6) 0.6945(4) 0.20923(19) 0.0253(16) Uani 1.000000 G U .
C6 C 0.2651(6) 0.7278(3) 0.1738(2) 0.029(2) Uani 1.000000 G U .
H6 H 0.2553(6) 0.7973(3) 0.1639(2) 0.035(2) Uiso 1.000000 R . .
C4 C 0.3600(6) 0.6711(4) 0.15127(17) 0.0271(19) Uani 1.000000 G U .
H4 H 0.4237(6) 0.6969(4) 0.12390(17) 0.033(2) Uiso 1.000000 R . .
C3 C 0.3727(6) 0.5813(4) 0.16411(19) 0.0271(14) Uani 1.000000 DG U .
C5 C 0.2903(7) 0.5480(3) 0.1995(2) 0.035(2) Uani 1.000000 G U .
H5 H 0.3001(7) 0.4785(3) 0.2094(2) 0.042(3) Uiso 1.000000 R . .
C8 C 0.0897(10) 0.7621(7) 0.2359(3) 0.0288(15) Uani 1.000000 . U .
H8a H 0.0447(10) 0.8118(7) 0.2122(3) 0.0345(18) Uiso 1.000000 R . .
H8b H -0.0008(10) 0.7254(7) 0.2512(3) 0.0345(18) Uiso 1.000000 R . .
C9 C 0.1711(10) 0.8127(7) 0.2732(3) 0.0288(15) Uani 1.000000 . U .
H9 H 0.2655(10) 0.8454(7) 0.2580(3) 0.0346(18) Uiso 1.000000 R . .
C10 C 0.2235(10) 0.7499(7) 0.3114(3) 0.029(2) Uani 1.000000 . U .
H10a H 0.1325(13) 0.714(3) 0.3255(13) 0.043(3) Uiso 1.000000 GR . .
H10b H 0.300(5) 0.702(3) 0.2979(5) 0.043(3) Uiso 1.000000 GR . .
H10c H 0.275(5) 0.7898(8) 0.3375(10) 0.043(3) Uiso 1.000000 GR . .
C11 C 0.0705(11) 0.8881(6) 0.2924(3) 0.032(2) Uani 1.000000 . U .
H11a H 0.061(5) 0.9423(19) 0.2679(9) 0.047(3) Uiso 1.000000 GR . .
H11b H -0.035(2) 0.8599(11) 0.2991(19) 0.047(3) Uiso 1.000000 GR . .
H11c H 0.116(3) 0.914(3) 0.3234(11) 0.047(3) Uiso 1.000000 GR . .
O2 O -0.1344(6) 0.5260(4) 0.43042(19) 0.0196(12) Uani 1.000000 . U .
C14 C -0.005(4) 0.549(2) 0.3583(10) 0.0224(12) Uani 0.313(12) . U 2
H14 H 0.091(4) 0.589(2) 0.3497(10) 0.0268(15) Uiso 0.313(12) R . 2
O3 O 0.1017(6) 0.5292(4) 0.42302(19) 0.0223(12) Uani 1.000000 . U .
C15 C -0.010(3) 0.450(2) 0.3389(10) 0.023(2) Uani 0.313(12) . U 2
H15a H -0.058(18) 0.405(3) 0.364(3) 0.035(4) Uiso 0.313(12) GR . 2
H15b H -0.075(16) 0.449(3) 0.308(3) 0.035(4) Uiso 0.313(12) GR . 2
H15c H 0.098(4) 0.427(5) 0.331(6) 0.035(4) Uiso 0.313(12) GR . 2
C18 C -0.3343(6) 0.6047(3) 0.27936(18) 0.028(2) Uani 1.000000 . U .
H18 H -0.4071(6) 0.5800(3) 0.25407(18) 0.034(3) Uiso 1.000000 R . .
C16 C -0.2453(7) 0.5449(3) 0.3023(2) 0.031(2) Uani 1.000000 G U .
H16 H -0.2492(7) 0.4740(3) 0.2947(2) 0.037(3) Uiso 1.000000 R . .
C12 C -0.1512(6) 0.5769(3) 0.33498(19) 0.0238(14) Uani 1.000000 G U .
C17 C -0.1461(6) 0.6686(3) 0.34478(18) 0.029(2) Uani 1.000000 G U .
H17 H -0.0733(6) 0.6933(3) 0.37007(18) 0.035(3) Uiso 1.000000 R . .
C19 C -0.2352(6) 0.7283(3) 0.32187(19) 0.0207(18) Uani 1.000000 G U .
H19 H -0.2312(6) 0.7993(3) 0.32944(19) 0.025(2) Uiso 1.000000 R . .
C1A C -0.3293(6) 0.6964(3) 0.28916(19) 0.0220(16) Uani 1.000000 G U .
C1B C -0.4218(10) 0.7613(6) 0.2612(3) 0.0241(15) Uani 1.000000 . U .
H1Ba H -0.5054(10) 0.7223(6) 0.2436(3) 0.0289(17) Uiso 1.000000 R . .
H1Bb H -0.4760(10) 0.8087(6) 0.2841(3) 0.0289(17) Uiso 1.000000 R . .
C1C C -0.3348(10) 0.8157(6) 0.2261(3) 0.0236(15) Uani 1.000000 . U .
H1C H -0.2438(10) 0.8480(6) 0.2434(3) 0.0283(18) Uiso 1.000000 R . .
C00{ C -0.2741(9) 0.7532(6) 0.1882(3) 0.0219(19) Uani 1.000000 . U .
H00a H -0.207(5) 0.701(2) 0.2032(3) 0.033(3) Uiso 1.000000 GR . .
H00b H -0.3626(9) 0.722(3) 0.1702(12) 0.033(3) Uiso 1.000000 GR . .
H00c H -0.210(5) 0.7931(9) 0.1649(10) 0.033(3) Uiso 1.000000 GR . .
C1D C -0.4266(10) 0.8889(6) 0.2051(3) 0.027(2) Uani 1.000000 . U .
H1Da H -0.522(3) 0.8589(8) 0.1905(17) 0.040(3) Uiso 1.000000 GR . .
H1Db H -0.457(5) 0.937(2) 0.2308(5) 0.040(3) Uiso 1.000000 GR . .
H1Dc H -0.366(2) 0.923(3) 0.1789(13) 0.040(3) Uiso 1.000000 GR . .
C01K C 0.6023(19) 0.4985(15) 0.1678(6) 0.025(3) Uani 0.472(14) D U 2
H01g H 0.671(5) 0.446(5) 0.154(3) 0.037(4) Uiso 0.472(14) GR . 2
H01i H 0.654(6) 0.564(3) 0.163(3) 0.037(4) Uiso 0.472(14) GR . 2
H01j H 0.585(2) 0.486(8) 0.2034(9) 0.037(4) Uiso 0.472(14) GR . 2
C2A C 0.462(2) 0.4980(16) 0.1441(7) 0.0250(13) Uani 0.472(14) D U 2
H2A H 0.405(2) 0.4338(16) 0.1487(7) 0.0300(16) Uiso 0.472(14) R . 2
C13A C -0.0237(10) 0.5246(6) 0.4074(3) 0.0200(13) Uani 1.000000 . U .
C20 C 0.4851(9) 0.5214(6) 0.0911(3) 0.0217(14) Uani 1.000000 . U .

loop_
_atom_site_aniso_label
_atom_site_aniso_U_11
_atom_site_aniso_U_22
_atom_site_aniso_U_33
_atom_site_aniso_U_12
_atom_site_aniso_U_13
_atom_site_aniso_U_23
O001 0.0068(19) 0.007(2) 0.019(3) -0.0005(13) 0.0034(13) -0.0062(15)
O002 0.0054(18) 0.008(3) 0.012(2) 0.0004(13) 0.0013(12) -0.0032(15)
O003 0.016(2) 0.017(3) 0.014(3) 0.0000(13) 0.0041(13) 0.0032(16)
O005 0.015(2) 0.018(3) 0.011(2) 0.0021(14) 0.0031(13) 0.0062(16)
N008 0.016(2) 0.008(3) 0.011(3) -0.0040(14) 0.0036(14) 0.0004(14)
N00A 0.008(2) 0.010(2) 0.034(4) -0.0001(12) -0.0057(17) 0.0061(15)
N00B 0.007(2) 0.0069(16) 0.016(3) 0.0027(10) -0.0034(13) 0.0012(11)
N00C 0.0058(18) 0.003(2) 0.017(3) 0.0015(11) -0.0038(14) 0.0013(18)
N00D 0.018(2) 0.008(3) 0.025(4) 0.0057(12) -0.0049(15) 0.0010(18)
N00E 0.013(2) 0.007(3) 0.013(3) -0.0027(13) 0.0015(13) -0.0035(14)
C00F 0.0065(19) 0.005(3) 0.0133(19) 0.0002(13) 0.0022(11) -0.0032(12)
N00G 0.018(2) 0.009(2) 0.028(4) 0.0074(13) -0.0086(18) -0.0048(15)
N00H 0.018(2) 0.0071(15) 0.017(3) 0.0051(11) -0.0011(14) 0.0006(11)
C00I 0.015(2) 0.010(3) 0.0099(19) -0.0029(13) 0.0027(11) -0.0010(12)
C00J 0.017(2) 0.0068(17) 0.015(4) 0.0056(11) -0.0028(14) 0.0019(12)
C00K 0.0060(18) 0.0065(16) 0.005(4) 0.0026(10) -0.0034(13) -0.0015(12)
C00L 0.017(3) 0.0068(19) 0.017(3) 0.0049(13) 0.0044(15) 0.0031(11)
C00M 0.016(2) 0.011(2) 0.0097(17) -0.0034(11) 0.0024(11) -0.0006(10)
C00O 0.009(2) 0.0019(19) 0.0125(17) 0.0013(11) 0.0011(11) -0.0017(10)
C00P 0.017(4) 0.014(2) 0.015(2) -0.0060(16) 0.0030(14) -0.0025(12)
C00Q 0.007(3) 0.0074(19) 0.015(2) 0.0026(12) -0.0009(14) -0.0003(11)
C00R 0.004(3) 0.002(2) 0.013(3) 0.0011(14) -0.0001(15) -0.0014(13)
C00S 0.006(3) 0.0028(19) 0.0129(19) 0.0024(12) 0.0008(12) -0.0015(10)
C00U 0.015(3) 0.011(2) 0.0104(18) -0.0038(12) 0.0025(12) -0.0012(11)
C01H 0.027(2) 0.019(2) 0.020(2) 0.0082(13) -0.0015(13) -0.0006(12)
C01I 0.029(3) 0.031(6) 0.022(3) 0.0122(19) -0.0001(15) 0.0011(18)
O0 0.014(2) 0.027(3) 0.021(2) 0.0026(16) -0.0043(13) 0.0026(16)
C2 0.017(2) 0.039(3) 0.018(2) 0.0055(14) -0.0049(12) 0.0024(13)
O1 0.016(2) 0.056(4) 0.020(2) -0.0022(16) -0.0059(13) 0.0069(17)
C01J 0.024(6) 0.040(3) 0.018(3) 0.0082(19) -0.0023(19) 0.0035(16)
C7 0.035(4) 0.039(2) 0.034(4) 0.0058(15) 0.011(2) 0.0014(14)
C0 0.013(3) 0.037(2) 0.025(3) 0.0001(14) -0.0030(15) -0.0021(13)
C6 0.017(4) 0.039(2) 0.030(3) 0.0041(15) 0.0013(18) 0.0021(14)
C4 0.016(3) 0.042(2) 0.023(3) 0.0063(14) -0.0032(17) 0.0026(13)
C3 0.020(3) 0.042(2) 0.020(2) 0.0069(14) -0.0034(14) 0.0017(13)
C5 0.035(4) 0.040(2) 0.030(3) 0.0087(15) 0.0091(19) 0.0032(14)
C8 0.016(3) 0.039(3) 0.031(3) -0.0001(15) -0.0002(14) -0.0047(15)
C9 0.020(3) 0.036(3) 0.030(3) -0.0017(17) -0.0010(17) -0.0031(16)
C10 0.021(4) 0.034(4) 0.030(3) -0.003(2) -0.002(2) -0.0039(18)
C11 0.027(4) 0.038(3) 0.030(4) 0.001(2) 0.000(2) -0.0027(19)
O2 0.026(2) 0.013(3) 0.021(2) 0.0048(16) -0.0013(13) -0.0017(15)
C14 0.028(2) 0.019(2) 0.020(2) 0.0075(14) -0.0017(12) 0.0002(12)
O3 0.025(2) 0.020(3) 0.022(2) 0.0063(15) -0.0013(13) 0.0004(16)
C15 0.028(5) 0.020(3) 0.021(3) 0.0077(17) -0.0020(18) -0.0009(15)
C18 0.034(4) 0.020(2) 0.029(4) 0.0048(14) -0.010(2) 0.0035(13)
C16 0.041(4) 0.021(2) 0.031(4) 0.0084(13) -0.014(2) 0.0004(13)
C12 0.029(2) 0.021(2) 0.021(2) 0.0090(13) -0.0025(14) -0.0002(12)
C17 0.033(3) 0.022(2) 0.033(4) 0.0105(14) -0.0104(19) -0.0025(13)
C19 0.018(3) 0.020(2) 0.024(3) 0.0053(13) 0.0010(17) 0.0019(13)
C1A 0.021(3) 0.020(2) 0.025(3) 0.0032(13) -0.0011(15) 0.0041(12)
C1B 0.020(3) 0.022(2) 0.030(3) 0.0020(14) -0.0020(14) 0.0077(14)
C1C 0.021(3) 0.022(3) 0.028(3) 0.0007(16) -0.0030(17) 0.0071(15)
C00{ 0.014(4) 0.023(3) 0.028(3) -0.000(2) -0.006(2) 0.0060(18)
C1D 0.024(4) 0.025(3) 0.031(4) 0.0040(19) -0.001(2) 0.0100(18)
C01K 0.017(3) 0.039(6) 0.019(3) 0.0060(18) -0.0047(15) 0.0008(19)
C2A 0.017(2) 0.040(3) 0.018(2) 0.0053(14) -0.0044(13) 0.0025(13)
C13A 0.025(2) 0.014(3) 0.020(2) 0.0068(14) -0.0014(12) 0.0003(12)
C20 0.014(2) 0.033(3) 0.018(2) 0.0025(14) -0.0045(12) 0.0021(13)

loop_
_atom_type_symbol
_atom_type_scat_dispersion_real
_atom_type_scat_dispersion_imag
_atom_type_scat_Cromer_Mann_a1
_atom_type_scat_Cromer_Mann_a2
_atom_type_scat_Cromer_Mann_a3
_atom_type_scat_Cromer_Mann_a4
_atom_type_scat_Cromer_Mann_b1
_atom_type_scat_Cromer_Mann_b2
_atom_type_scat_Cromer_Mann_b3
_atom_type_scat_Cromer_Mann_b4
_atom_type_scat_Cromer_Mann_c
_atom_type_scat_source
_atom_type_scat_dispersion_source
H 0.00000 0.00000 0.49300 0.32291 0.14019 0.04081 10.51090 26.12570 3.14236 57.79970 0.0030380000826 'International Tables Volume C Table 6.1.1.4 (pp. 500-502)' 'Henke, Gullikson and Davis, At. Data and Nucl. Data Tables, 1993, 54, 2'
C 0.00347 0.00161 2.31000 1.02000 1.58860 0.86500 20.84390 10.20750 0.56870 51.65120 0.215599998832 'International Tables Volume C Table 6.1.1.4 (pp. 500-502)' 'Henke, Gullikson and Davis, At. Data and Nucl. Data Tables, 1993, 54, 2'
O 0.01158 0.00611 3.04850 2.28680 1.54630 0.86700 13.27710 5.70110 0.32390 32.90890 0.250800013542 'International Tables Volume C Table 6.1.1.4 (pp. 500-502)' 'Henke, Gullikson and Davis, At. Data and Nucl. Data Tables, 1993, 54, 2'
N 0.00653 0.00323 12.21260 3.13220 2.01250 1.16630 0.00570 9.89330 28.99750 0.58260 -11.5290002823 'International Tables Volume C Table 6.1.1.4 (pp. 500-502)' 'Henke, Gullikson and Davis, At. Data and Nucl. Data Tables, 1993, 54, 2'

loop_
_exptl_crystal_face_index_h
_exptl_crystal_face_index_k
_exptl_crystal_face_index_l
_exptl_crystal_face_perp_dist
1.00 0.00 0.00 0.0810
-1.00 0.00 0.00 0.0580
1.00 -1.00 1.00 0.0870
0.00 -1.00 1.00 0.0440
0.00 1.00 -1.00 0.0860
1.00 -1.00 0.00 0.0850
-1.00 1.00 0.00 0.0870
-1.00 0.00 1.00 0.0580
1.00 0.00 -1.00 0.0720
-1.00 1.00 1.00 0.0840
0.00 1.00 0.00 0.0790
0.00 -1.00 -1.00 0.0600
-1.00 -1.00 1.00 0.0580
1.00 1.00 -1.00 0.0980
-1.00 -1.00 0.00 0.0600
1.00 1.00 0.00 0.1050
0.00 0.00 -1.00 0.0530
0.00 0.00 1.00 0.0240

loop_
_geom_angle_atom_site_label_1
_geom_angle_atom_site_label_2
_geom_angle_atom_site_label_3
_geom_angle
_geom_angle_site_symmetry_1
_geom_angle_site_symmetry_3
_geom_angle_publ_flag
H00t N008 H00s 109.5 . . ?
H00u N008 H00s 109.5 . . ?
H00u N008 H00t 109.5 . . ?
C00M N008 H00s 109.5 . . ?
C00M N008 H00t 109.5 . . ?
C00M N008 H00u 109.5 . . ?
H00w N00A H00v 120.0 . . ?
C00K N00A H00v 120.0 . . ?
C00K N00A H00w 120.0 . . ?
C00K N00B H00x 118.8(4) . . ?
C00Q N00B H00x 118.8(4) . . ?
C00Q N00B C00K 122.4(6) . . ?
Hc N00C H00y 120.0 . . ?
C00K N00C H00y 120.0 . . ?
C00K N00C Hc 120.0 . . ?
H00e N00D H00d 120.0 . . ?
C00J N00D H00d 120.0 . . ?
C00J N00D H00e 120.0 . . ?
H00g N00E H00f 109.5 . . ?
H00h N00E H00f 109.5 . . ?
H00h N00E H00g 109.5 . . ?
C00O N00E H00f 109.5 . . ?
C00O N00E H00g 109.5 . . ?
C00O N00E H00h 109.5 . . ?
O002 C00F O001 127.9(7) . . ?
C00O C00F O001 115.6(6) . . ?
C00O C00F O002 116.3(7) . . ?
H00j N00G H00i 120.0 . . ?
C00J N00G H00i 120.0 . . ?
C00J N00G H00j 120.0 . . ?
C00J N00H H00k 116.0(4) . . ?
C00L N00H H00k 116.0(4) . . ?
C00L N00H C00J 127.9(7) . . ?
O005 C00I O003 123.7(7) . . ?
C00M C00I O003 119.0(7) . . ?
C00M C00I O005 117.3(7) . . ?
N00G C00J N00D 120.3(7) . . ?
N00H C00J N00D 119.7(7) . . ?
N00H C00J N00G 120.0(7) . . ?
N00B C00K N00A 117.0(7) . . ?
N00C C00K N00A 118.5(7) . . ?
N00C C00K N00B 124.4(7) . . ?
H00l C00L N00H 109.6(4) . . ?
H00m C00L N00H 109.6(4) . . ?
H00m C00L H00l 108.1 . . ?
C00R C00L N00H 110.4(6) . . ?
C00R C00L H00l 109.6(4) . . ?
C00R C00L H00m 109.6(4) . . ?
C00I C00M N008 109.0(6) . . ?
H00z C00M N008 109.1(4) . . ?
H00z C00M C00I 109.1(4) . . ?
C00U C00M N008 110.8(6) . . ?
C00U C00M C00I 109.8(6) . . ?
C00U C00M H00z 109.1(4) . . ?
C00F C00O N00E 108.9(6) . . ?
H00O C00O N00E 107.6(4) . . ?
H00O C00O C00F 107.6(4) . . ?
C00S C00O N00E 113.7(6) . . ?
C00S C00O C00F 111.3(6) . . ?
C00S C00O H00O 107.6(4) . . ?
H C00P H00 107.6 . . ?
C00Q C00P H00 108.7(4) . . ?
C00Q C00P H 108.7(5) . . ?
C00U C00P H00 108.7(4) . . ?
C00U C00P H 108.7(4) . . ?
C00U C00P C00Q 114.2(7) . . ?
C00P C00Q N00B 113.0(7) . . ?
H1 C00Q N00B 109.0(4) . . ?
H1 C00Q C00P 109.0(4) . . ?
Hb C00Q N00B 109.0(4) . . ?
Hb C00Q C00P 109.0(5) . . ?
Hb C00Q H1 107.8 . . ?
H00n C00R C00L 109.3(4) . . ?
H00p C00R C00L 109.3(4) . . ?
H00p C00R H00n 107.9 . . ?
C00S C00R C00L 111.7(6) . . ?
C00S C00R H00n 109.3(4) . . ?
C00S C00R H00p 109.3(4) . . ?
C00R C00S C00O 114.8(6) . . ?
H00q C00S C00O 108.6(4) . . ?
H00q C00S C00R 108.6(4) . . ?
H00r C00S C00O 108.6(4) . . ?
H00r C00S C00R 108.6(4) . . ?
H00r C00S H00q 107.5 . . ?
C00P C00U C00M 112.5(6) . . ?
H3 C00U C00M 109.1(4) . . ?
H3 C00U C00P 109.1(4) . . ?
Ha C00U C00M 109.1(4) . . ?
Ha C00U C00P 109.1(4) . . ?
Ha C00U H3 107.8 . . ?
C01I C01H H01H 108.4(9) . . ?
C12 C01H H01H 108.4(7) . . ?
C12 C01H C01I 112.0(11) . . ?
C13A C01H H01H 108.4(7) . . ?
C13A C01H C01I 108.1(11) . . ?
C13A C01H C12 111.4(10) . . ?
H01a C01I C01H 109.5 . . ?
H01b C01I C01H 109.5 . . ?
H01b C01I H01a 109.5 . . ?
H01c C01I C01H 109.5 . . ?
H01c C01I H01a 109.5 . . ?
H01c C01I H01b 109.5 . . ?
C01J C2 H2 109.7(12) . . ?
C3 C2 H2 109.7(8) . . ?
C3 C2 C01J 113.3(14) . . ?
C20 C2 H2 109.7(9) . . ?
C20 C2 C01J 103.7(14) . . ?
C20 C2 C3 110.6(11) . . ?
H01d C01J C2 109.5 . . ?
H01e C01J C2 109.5 . . ?
H01e C01J H01d 109.5 . . ?
H01f C01J C2 109.5 . . ?
H01f C01J H01d 109.5 . . ?
H01f C01J H01e 109.5 . . ?
C0 C7 H7 120.0 . . ?
C5 C7 H7 120.0 . . ?
C5 C7 C0 120.0 . . ?
C6 C0 C7 120.0 . . ?
C8 C0 C7 122.0(5) . . ?
C8 C0 C6 117.8(5) . . ?
H6 C6 C0 120.00(17) . . ?
C4 C6 C0 120.0 . . ?
C4 C6 H6 120.00(17) . . ?
H4 C4 C6 120.00(17) . . ?
C3 C4 C6 120.0 . . ?
C3 C4 H4 120.00(17) . . ?
C4 C3 C2 111.3(8) . . ?
C5 C3 C2 127.2(7) . . ?
C5 C3 C4 120.0 . . ?
C2A C3 C2 26.1(8) . . ?
C2A C3 C4 132.9(9) . . ?
C2A C3 C5 107.0(9) . . ?
C3 C5 C7 120.0 . . ?
H5 C5 C7 120.00(17) . . ?
H5 C5 C3 120.00(17) . . ?
H8a C8 C0 108.7(4) . . ?
H8b C8 C0 108.7(4) . . ?
H8b C8 H8a 107.6 . . ?
C9 C8 C0 114.2(7) . . ?
C9 C8 H8a 108.7(5) . . ?
C9 C8 H8b 108.7(5) . . ?
H9 C9 C8 108.3(5) . . ?
C10 C9 C8 112.9(8) . . ?
C10 C9 H9 108.3(5) . . ?
C11 C9 C8 108.4(8) . . ?
C11 C9 H9 108.3(5) . . ?
C11 C9 C10 110.6(8) . . ?
H10a C10 C9 109.5 . . ?
H10b C10 C9 109.5 . . ?
H10b C10 H10a 109.5 . . ?
H10c C10 C9 109.5 . . ?
H10c C10 H10a 109.5 . . ?
H10c C10 H10b 109.5 . . ?
H11a C11 C9 109.5 . . ?
H11b C11 C9 109.5 . . ?
H11b C11 H11a 109.5 . . ?
H11c C11 C9 109.5 . . ?
H11c C11 H11a 109.5 . . ?
H11c C11 H11b 109.5 . . ?
C15 C14 H14 116.6(19) . . ?
C12 C14 H14 116.6(14) . . ?
C12 C14 C15 93(2) . . ?
C13A C14 H14 116.6(15) . . ?
C13A C14 C15 97(2) . . ?
C13A C14 C12 112(2) . . ?
H15a C15 C14 109.5 . . ?
H15b C15 C14 109.5 . . ?
H15b C15 H15a 109.5 . . ?
H15c C15 C14 109.5 . . ?
H15c C15 H15a 109.5 . . ?
H15c C15 H15b 109.5 . . ?
C16 C18 H18 120.0 . . ?
C1A C18 H18 120.0 . . ?
C1A C18 C16 120.0 . . ?
H16 C16 C18 120.00(15) . . ?
C12 C16 C18 120.0 . . ?
C12 C16 H16 120.00(15) . . ?
C14 C12 C01H 31.8(11) . . ?
C16 C12 C01H 113.1(7) . . ?
C16 C12 C14 139.1(12) . . ?
C17 C12 C01H 126.9(7) . . ?
C17 C12 C14 97.9(13) . . ?
C17 C12 C16 120.0 . . ?
H17 C17 C12 120.00(15) . . ?
C19 C17 C12 120.0 . . ?
C19 C17 H17 120.00(15) . . ?
H19 C19 C17 120.00(15) . . ?
C1A C19 C17 120.0 . . ?
C1A C19 H19 120.00(15) . . ?
C19 C1A C18 120.0 . . ?
C1B C1A C18 118.7(5) . . ?
C1B C1A C19 121.2(5) . . ?
H1Ba C1B C1A 108.9(4) . . ?
H1Bb C1B C1A 108.9(4) . . ?
H1Bb C1B H1Ba 107.7 . . ?
C1C C1B C1A 113.4(7) . . ?
C1C C1B H1Ba 108.9(5) . . ?
C1C C1B H1Bb 108.9(5) . . ?
H1C C1C C1B 108.4(5) . . ?
C00{ C1C C1B 111.4(8) . . ?
C00{ C1C H1C 108.4(5) . . ?
C1D C1C C1B 110.8(7) . . ?
C1D C1C H1C 108.4(5) . . ?
C1D C1C C00{ 109.5(7) . . ?
H00a C00{ C1C 109.5 . . ?
H00b C00{ C1C 109.5 . . ?
H00b C00{ H00a 109.5 . . ?
H00c C00{ C1C 109.5 . . ?
H00c C00{ H00a 109.5 . . ?
H00c C00{ H00b 109.5 . . ?
H1Da C1D C1C 109.5 . . ?
H1Db C1D C1C 109.5 . . ?
H1Db C1D H1Da 109.5 . . ?
H1Dc C1D C1C 109.5 . . ?
H1Dc C1D H1Da 109.5 . . ?
H1Dc C1D H1Db 109.5 . . ?
H01i C01K H01g 109.5 . . ?
H01j C01K H01g 109.5 . . ?
H01j C01K H01i 109.5 . . ?
C2A C01K H01g 109.5 . . ?
C2A C01K H01i 109.5 . . ?
C2A C01K H01j 109.5 . . ?
C01K C2A C3 106.1(15) . . ?
H2A C2A C3 111.7(9) . . ?
H2A C2A C01K 111.7(14) . . ?
C20 C2A C3 105.3(13) . . ?
C20 C2A C01K 109.9(16) . . ?
C20 C2A H2A 111.7(9) . . ?
O2 C13A C01H 110.9(9) . . ?
C14 C13A C01H 31.8(12) . . ?
C14 C13A O2 129.0(14) . . ?
O3 C13A C01H 124.1(9) . . ?
O3 C13A O2 124.6(8) . . ?
O3 C13A C14 103.5(15) . . ?
C2 C20 O0 109.4(10) . . ?
O1 C20 O0 124.7(8) . . ?
O1 C20 C2 125.8(10) . . ?
C2A C20 O0 124.8(9) . . ?
C2A C20 C2 25.9(8) . . ?
C2A C20 O1 108.1(10) . . ?

loop_
_geom_bond_atom_site_label_1
_geom_bond_atom_site_label_2
_geom_bond_distance
_geom_bond_site_symmetry_2
_geom_bond_publ_flag
O001 C00F 1.260(9) . ?
O002 C00F 1.221(9) . ?
O003 C00I 1.255(9) . ?
O005 C00I 1.272(9) . ?
N008 H00s 1.0250 . ?
N008 H00t 1.0250 . ?
N008 H00u 1.0250 . ?
N008 C00M 1.497(11) . ?
N00A H00v 1.0200 . ?
N00A H00w 1.0200 . ?
N00A C00K 1.331(10) . ?
N00B H00x 1.0230 . ?
N00B C00K 1.343(9) . ?
N00B C00Q 1.431(10) . ?
N00C H00y 1.0200 . ?
N00C Hc 1.0200 . ?
N00C C00K 1.328(10) . ?
N00D H00d 1.0200 . ?
N00D H00e 1.0200 . ?
N00D C00J 1.342(10) . ?
N00E H00f 1.0250 . ?
N00E H00g 1.0250 . ?
N00E H00h 1.0250 . ?
N00E C00O 1.480(10) . ?
C00F C00O 1.556(10) . ?
N00G H00i 1.0200 . ?
N00G H00j 1.0200 . ?
N00G C00J 1.335(10) . ?
N00H H00k 1.0230 . ?
N00H C00J 1.331(10) . ?
N00H C00L 1.460(10) . ?
C00I C00M 1.504(11) . ?
C00L H00l 1.1000 . ?
C00L H00m 1.1000 . ?
C00L C00R 1.511(11) . ?
C00M H00z 1.0990 . ?
C00M C00U 1.539(10) . ?
C00O H00O 1.0990 . ?
C00O C00S 1.532(10) . ?
C00P H00 1.1000 . ?
C00P H 1.1000 . ?
C00P C00Q 1.523(11) . ?
C00P C00U 1.534(11) . ?
C00Q H1 1.1000 . ?
C00Q Hb 1.1000 . ?
C00R H00n 1.1000 . ?
C00R H00p 1.1000 . ?
C00R C00S 1.511(10) . ?
C00S H00q 1.1000 . ?
C00S H00r 1.1000 . ?
C00U H3 1.1000 . ?
C00U Ha 1.1000 . ?
C01H H01H 1.0990 . ?
C01H C01I 1.487(18) . ?
C01H C12 1.521(14) . ?
C01H C13A 1.592(16) . ?
C01I H01a 1.0850 . ?
C01I H01b 1.0850 . ?
C01I H01c 1.0850 . ?
O0 C20 1.246(10) . ?
C2 H2 1.0990 . ?
C2 C01J 1.467(19) . ?
C2 C3 1.566(16) . ?
C2 C20 1.55(2) . ?
O1 C20 1.212(10) . ?
C01J H01d 1.0850 . ?
C01J H01e 1.0850 . ?
C01J H01f 1.0850 . ?
C7 H7 1.0750 . ?
C7 C0 1.3900 . ?
C7 C5 1.3900 . ?
C0 C6 1.3900 . ?
C0 C8 1.542(10) . ?
C6 H6 1.0750 . ?
C6 C4 1.3900 . ?
C4 H4 1.0750 . ?
C4 C3 1.3900 . ?
C3 C5 1.3900 . ?
C3 C2A 1.600(19) . ?
C5 H5 1.0750 . ?
C8 H8a 1.1000 . ?
C8 H8b 1.1000 . ?
C8 C9 1.536(13) . ?
C9 H9 1.0990 . ?
C9 C10 1.545(13) . ?
C9 C11 1.564(13) . ?
C10 H10a 1.0850 . ?
C10 H10b 1.0850 . ?
C10 H10c 1.0850 . ?
C11 H11a 1.0850 . ?
C11 H11b 1.0850 . ?
C11 H11c 1.0850 . ?
O2 C13A 1.236(10) . ?
C14 H14 1.0990 . ?
C14 C15 1.57(4) . ?
C14 C12 1.59(3) . ?
C14 C13A 1.51(3) . ?
O3 C13A 1.258(10) . ?
C15 H15a 1.0850 . ?
C15 H15b 1.0850 . ?
C15 H15c 1.0850 . ?
C18 H18 1.0750 . ?
C18 C16 1.3900 . ?
C18 C1A 1.3900 . ?
C16 H16 1.0750 . ?
C16 C12 1.3900 . ?
C12 C17 1.3900 . ?
C17 H17 1.0750 . ?
C17 C19 1.3900 . ?
C19 H19 1.0750 . ?
C19 C1A 1.3900 . ?
C1A C1B 1.534(9) . ?
C1B H1Ba 1.1000 . ?
C1B H1Bb 1.1000 . ?
C1B C1C 1.547(12) . ?
C1C H1C 1.0990 . ?
C1C C00{ 1.561(12) . ?
C1C C1D 1.514(12) . ?
C00{ H00a 1.0850 . ?
C00{ H00b 1.0850 . ?
C00{ H00c 1.0850 . ?
C1D H1Da 1.0850 . ?
C1D H1Db 1.0850 . ?
C1D H1Dc 1.0850 . ?
C01K H01g 1.0850 . ?
C01K H01i 1.0850 . ?
C01K H01j 1.0850 . ?
C01K C2A 1.49(2) . ?
C2A H2A 1.0990 . ?
C2A C20 1.62(2) . ?

loop_
_geom_torsion_atom_site_label_1
_geom_torsion_atom_site_label_2
_geom_torsion_atom_site_label_3
_geom_torsion_atom_site_label_4
_geom_torsion
_geom_torsion_site_symmetry_1
_geom_torsion_site_symmetry_2
_geom_torsion_site_symmetry_3
_geom_torsion_site_symmetry_4
_geom_torsion_publ_flag
O001 C00F C00O N00E 179.4(7) . . . . ?
O001 C00F C00O C00S 53.4(7) . . . . ?
O002 C00F C00O N00E 3.5(7) . . . . ?
O002 C00F C00O C00S -122.6(7) . . . . ?
O003 C00I C00M N008 -177.4(7) . . . . ?
O003 C00I C00M C00U 61.0(8) . . . . ?
O005 C00I C00M N008 2.7(7) . . . . ?
O005 C00I C00M C00U -118.8(7) . . . . ?
N008 C00M C00U C00P -75.1(7) . . . . ?
N00A C00K N00B C00Q 168.5(7) . . . . ?
N00B C00Q C00P C00U -177.1(7) . . . . ?
N00D C00J N00H C00L -17.2(10) . . . . ?
N00E C00O C00S C00R -74.4(7) . . . . ?
C00F C00O C00S C00R 48.9(7) . . . . ?
N00G C00J N00H C00L 164.6(7) . . . . ?
N00H C00L C00R C00S 179.6(6) . . . . ?
C00I C00M C00U C00P 45.4(7) . . . . ?
C00L C00R C00S C00O -177.1(6) . . . . ?
C00M C00U C00P C00Q 166.7(7) . . . . ?
C01H C12 C14 C15 31(3) . . . . ?
C01H C12 C14 C13A -69(2) . . . . ?
C01H C12 C16 C18 -178.9(6) . . . . ?
C01H C12 C17 C19 178.8(7) . . . . ?
C01H C13A C14 C15 -34(3) . . . . ?
C01H C13A C14 C12 63(2) . . . . ?
O0 C20 C2 C01J -85.5(12) . . . . ?
O0 C20 C2 C3 152.7(10) . . . . ?
O0 C20 C2A C3 126.8(14) . . . . ?
O0 C20 C2A C01K 12.9(13) . . . . ?
C2 C3 C4 C6 -166.9(8) . . . . ?
C2 C3 C5 C7 164.6(10) . . . . ?
C2 C3 C2A C01K 51(3) . . . . ?
C2 C3 C2A C20 -65(2) . . . . ?
C2 C20 C2A C3 67(2) . . . . ?
C2 C20 C2A C01K -47(3) . . . . ?
O1 C20 C2A C3 -70.2(9) . . . . ?
O1 C20 C2A C01K 176.0(15) . . . . ?
C7 C0 C6 C4 -0.0(5) . . . . ?
C7 C0 C8 C9 90.9(6) . . . . ?
C7 C5 C3 C4 0.0(5) . . . . ?
C7 C5 C3 C2A -176.6(7) . . . . ?
C0 C6 C4 C3 0.0(5) . . . . ?
C0 C8 C9 C10 -65.2(8) . . . . ?
C0 C8 C9 C11 171.8(8) . . . . ?
C6 C4 C3 C5 -0.0(5) . . . . ?
C6 C4 C3 C2A 175.6(10) . . . . ?
C4 C3 C2A C01K 91.0(15) . . . . ?
C4 C3 C2A C20 -25.5(7) . . . . ?
O2 C13A C14 C15 -98(3) . . . . ?
O2 C13A C14 C12 -1.3(11) . . . . ?
C14 C12 C16 C18 -156(2) . . . . ?
C14 C12 C17 C19 164.2(12) . . . . ?
C18 C16 C12 C17 -0.0(5) . . . . ?
C18 C1A C19 C17 0.0(5) . . . . ?
C18 C1A C1B C1C -104.0(6) . . . . ?
C16 C12 C17 C19 0.0(5) . . . . ?
C12 C17 C19 C1A -0.0(5) . . . . ?
C17 C19 C1A C1B -176.0(4) . . . . ?
C19 C1A C1B C1C 72.1(6) . . . . ?
C1A C1B C1C C00{ 67.2(8) . . . . ?
C1A C1B C1C C1D -170.7(7) . . . . ?

loop_
_restr_equal_distance_atom_site_label_1
_restr_equal_distance_atom_site_label_2
_restr_equal_distance_site_symmetry_2
_restr_equal_distance_class_id
C01H C01I 1 1
C2 C01J 1 4
C2 C01J 1 1
C2 C3 1 3
C01J C3 1 2
C01K C3 1 2
C2A C3 1 3
C2A C01K 1 4

loop_
_restr_equal_distance_class_class_id
_restr_equal_distance_class_target_weight_param
_restr_equal_distance_class_average
_restr_equal_distance_class_esd
_restr_equal_distance_class_diff_max
1 0.0200 1.4770 0.0103 0.0103
2 0.0400 2.5001 0.0346 0.0346
3 0.0200 1.5831 0.0167 0.0167
4 0.0200 1.4759 0.0092 0.0092

loop_
_restr_U_iso_atom_site_label
_restr_U_iso_weight_param
O001 0.0200
O002 0.0200
O003 0.0200
O005 0.0200
N008 0.0100
N00A 0.0100
N00B 0.0100
N00C 0.0100
N00D 0.0100
N00E 0.0100
C00F 0.0100
N00G 0.0100
N00H 0.0100
C00I 0.0100
C00J 0.0100
C00K 0.0100
C00L 0.0100
C00M 0.0100
C00O 0.0100
C00P 0.0100
C00Q 0.0100
C00R 0.0100
C00S 0.0100
C00U 0.0100
C01H 0.0250
C01I 0.0250
O0 0.0500
C2 0.0250
O1 0.0500
C01J 0.0250
C7 0.0250
C0 0.0250
C6 0.0250
C4 0.0250
C3 0.0250
C5 0.0250
C8 0.0250
C9 0.0250
C10 0.0250
C11 0.0250
O2 0.0500
C14 0.0250
O3 0.0500
C15 0.0250
C18 0.0250
C16 0.0250
C12 0.0250
C17 0.0250
C19 0.0250
C1A 0.0250
C1B 0.0250
C1C 0.0250
C00{ 0.0250
C1D 0.0250
C01K 0.0250
C2A 0.0250
C13A 0.0250
C20 0.0250

loop_
_restr_rigu_atom_site_label_1
_restr_rigu_atom_site_label_2
_restr_rigu_target_weight_param
_restr_rigu_u13_diff
_restr_rigu_u23_diff
_restr_rigu_u33_diff
O001 O002 0.001000 0.000411 0.000584 0.000559
O001 C00F 0.001000 -0.000287 0.000132 0.000142
O001 C00O 0.001000 -0.000762 -0.001745 0.000505
O002 C00F 0.001000 0.000259 0.000398 -0.000236
O002 C00O 0.001000 -0.000522 0.002208 -0.000554
O003 O005 0.001000 -0.001018 -0.000912 0.001165
O003 C00I 0.001000 -0.000613 -0.000202 -0.000343
O003 C00M 0.001000 0.001397 -0.000794 0.000316
O005 C00I 0.001000 -0.000263 -0.000282 -0.000048
O005 C00M 0.001000 0.000987 -0.002015 -0.001270
N008 C00I 0.001000 0.000341 0.002521 -0.000040
N008 C00M 0.001000 -0.001063 -0.000583 0.000177
N008 C00U 0.001000 -0.000920 -0.001019 -0.000220
N00A N00B 0.001000 -0.002235 -0.000066 0.001098
N00A N00C 0.001000 0.000526 0.001207 0.002196
N00A C00K 0.001000 0.000157 0.000207 -0.000066
N00B N00C 0.001000 0.000228 -0.001124 0.001214
N00B C00K 0.001000 0.000220 0.000161 -0.000112
N00B C00P 0.001000 -0.001206 -0.000579 0.000106
N00B C00Q 0.001000 0.000101 0.000345 -0.000273
N00C C00K 0.001000 -0.000026 0.000252 0.000003
N00D N00G 0.001000 0.000463 -0.001863 0.000556
N00D N00H 0.001000 -0.001681 0.000009 0.000101
N00D C00J 0.001000 -0.000148 0.000179 0.000301
N00E C00F 0.001000 -0.000794 0.000686 -0.000081
N00E C00O 0.001000 -0.001279 0.000543 0.000050
N00E C00S 0.001000 -0.000389 0.000450 0.000999
C00F C00O 0.001000 -0.000214 0.000551 0.000086
C00F C00S 0.001000 0.001715 -0.000104 -0.000125
N00G N00H 0.001000 0.000444 0.001083 -0.000157
N00G C00J 0.001000 0.000151 0.000051 0.000038
N00H C00J 0.001000 -0.000303 0.000237 -0.000193
N00H C00L 0.001000 -0.000435 -0.000952 0.000339
N00H C00R 0.001000 0.000658 -0.001727 0.001671
C00I C00M 0.001000 0.000138 0.000148 0.000417
C00I C00U 0.001000 0.000042 0.000237 -0.000565
C00J C00L 0.001000 -0.000051 -0.000067 -0.000267
C00K C00Q 0.001000 0.000333 0.000496 -0.000669
C00L C00R 0.001000 0.001300 -0.000430 0.000103
C00L C00S 0.001000 -0.001887 0.000843 0.000042
C00M C00P 0.001000 -0.001334 0.001606 -0.001066
C00M C00U 0.001000 0.000185 0.000202 -0.000188
C00O C00R 0.001000 0.001342 0.000960 0.000382
C00O C00S 0.001000 -0.000165 0.000231 -0.000597
C00P C00Q 0.001000 -0.000112 0.000443 0.000143
C00P C00U 0.001000 -0.001070 0.000646 0.000118
C00Q C00U 0.001000 0.000268 -0.001438 0.000843
C00R C00S 0.001000 -0.000187 -0.000518 -0.000150
C01H C01I 0.001000 0.000818 0.000846 -0.000538
C01H O2 0.001000 -0.000718 0.000574 -0.000109
C01H C14 0.001000 -0.000073 0.000502 -0.000037
C01H O3 0.001000 0.000889 0.001649 -0.000456
C01H C16 0.001000 0.001475 -0.002289 -0.000032
C01H C12 0.001000 0.000622 0.000875 -0.000746
C01H C17 0.001000 -0.002003 0.000132 -0.001846
C01H C13A 0.001000 0.000178 0.000642 -0.000061
C01I C12 0.001000 -0.002914 -0.000924 -0.000216
C01I C13A 0.001000 -0.000247 0.002232 0.001460
O0 C2 0.001000 0.001461 0.001559 0.001614
O0 O1 0.001000 0.003574 -0.001405 -0.001262
O0 C2A 0.001000 -0.000996 0.004061 -0.000014
O0 C20 0.001000 0.000182 0.000907 0.000326
C2 O1 0.001000 -0.003307 0.001307 -0.000648
C2 C01J 0.001000 0.000139 0.000465 0.000009
C2 C4 0.001000 -0.001597 -0.001139 -0.000474
C2 C3 0.001000 0.000108 0.000968 -0.000251
C2 C5 0.001000 0.001291 0.005502 -0.001617
C2 C2A 0.001000 -0.000200 0.000286 0.000139
C2 C20 0.001000 0.000808 0.001493 0.000098
O1 C2A 0.001000 -0.000363 -0.001088 0.000287
O1 C20 0.001000 0.000304 -0.000050 0.000455
C01J C3 0.001000 -0.001856 -0.001401 -0.000299
C01J C20 0.001000 -0.001515 -0.000049 0.001008
C7 C0 0.001000 -0.000297 0.000164 0.000254
C7 C6 0.001000 -0.000327 -0.000362 0.000223
C7 C3 0.001000 0.000292 -0.000188 -0.000276
C7 C5 0.001000 0.000647 -0.000395 -0.000119
C7 C8 0.001000 0.000188 -0.001726 -0.001077
C0 C6 0.001000 -0.000396 0.000121 -0.000036
C0 C4 0.001000 -0.000635 0.001085 -0.000332
C0 C5 0.001000 0.000327 0.000124 -0.000238
C0 C8 0.001000 0.000386 0.000174 -0.000024
C0 C9 0.001000 -0.001458 0.001863 -0.001032
C6 C4 0.001000 -0.000337 -0.000225 -0.000193
C6 C3 0.001000 0.001450 -0.000136 -0.000554
C6 C8 0.001000 -0.001307 0.002275 -0.000424
C4 C3 0.001000 0.000291 0.000227 -0.000074
C4 C5 0.001000 -0.000008 -0.000445 0.000475
C4 C2A 0.001000 -0.001804 0.000312 0.001093
C3 C5 0.001000 0.000254 -0.000290 0.000255
C3 C01K 0.001000 -0.000273 -0.000648 0.001605
C3 C2A 0.001000 0.000201 0.000752 0.000012
C3 C20 0.001000 -0.000218 0.001026 0.001222
C5 C2A 0.001000 0.000133 -0.002479 -0.000002
C8 C9 0.001000 -0.001075 -0.000364 0.000602
C8 C10 0.001000 -0.001514 -0.000713 0.001063
C8 C11 0.001000 -0.000811 -0.000322 -0.000727
C9 C10 0.001000 0.000211 -0.000559 -0.000354
C9 C11 0.001000 0.000735 0.001238 -0.000031
C10 C11 0.001000 -0.000343 -0.000309 -0.000033
O2 C14 0.001000 -0.000827 0.001791 -0.000440
O2 O3 0.001000 0.001452 0.000011 0.000271
O2 C13A 0.001000 0.000411 0.000247 0.000270
C14 O3 0.001000 0.000731 0.001264 -0.001272
C14 C15 0.001000 -0.000131 -0.000496 0.000075
C14 C16 0.001000 0.001603 -0.004369 -0.000903
C14 C12 0.001000 -0.000356 -0.000357 0.000048
C14 C17 0.001000 -0.000093 0.001245 -0.000091
C14 C13A 0.001000 0.000335 -0.001494 0.000283
O3 C13A 0.001000 0.000100 -0.000619 0.000140
C15 C12 0.001000 -0.000681 0.001052 0.000037
C15 C13A 0.001000 -0.000869 0.000651 0.001163
C18 C16 0.001000 0.000716 -0.000308 -0.000091
C18 C12 0.001000 0.000267 -0.000315 -0.000868
C18 C19 0.001000 -0.000371 0.000689 0.000223
C18 C1A 0.001000 -0.000001 0.000077 0.000109
C18 C1B 0.001000 -0.000093 0.001509 -0.001087
C16 C12 0.001000 -0.000133 -0.000317 -0.000288
C16 C17 0.001000 -0.000307 -0.000396 -0.000194
C16 C1A 0.001000 0.000247 0.000234 -0.000493
C12 C17 0.001000 0.000022 -0.000107 0.000028
C12 C19 0.001000 0.000512 0.000127 0.000142
C12 C13A 0.001000 0.000738 -0.001123 0.000846
C17 C19 0.001000 -0.000148 0.000249 0.000291
C17 C1A 0.001000 -0.000291 0.000991 0.000484
C19 C1A 0.001000 -0.000180 -0.000091 0.000004
C19 C1B 0.001000 -0.001567 -0.000784 -0.000514
C1A C1B 0.001000 -0.000027 0.000033 0.000181
C1A C1C 0.001000 -0.000192 -0.000851 0.000341
C1B C1C 0.001000 -0.000290 0.000137 0.000237
C1B C00{ 0.001000 0.000161 -0.000059 -0.000295
C1B C1D 0.001000 0.000199 0.001483 -0.000118
C1C C00{ 0.001000 -0.000259 0.000051 -0.000387
C1C C1D 0.001000 -0.000153 -0.000958 0.000046
C00{ C1D 0.001000 -0.000118 0.001276 -0.000707
C01K C2A 0.001000 -0.000243 0.000123 0.000122
C01K C20 0.001000 -0.000509 -0.000018 0.000927
C2A C20 0.001000 -0.000354 -0.001514 0.000677

_cod_database_fobs_code 2108899
